data_4502915
loop_
_publ_author_name
'Liu, Fu-Jing'
'Sun, Di'
'Hao, Hong-Jun'
'Huang, Rong-Bin'
'Zheng, Lan-Sun'

_publ_section_title
;
 Anion-Controlled Assembly of Silver(I)/Aminobenzonitrile Compounds:
 Syntheses, Crystal Structures, and Photoluminescence Properties
;
_journal_issue 1
_journal_name_full 'Crystal Growth &amp; Design'
_journal_page_first 354
_journal_paper_doi 10.1021/cg201159z
_journal_volume 12
_journal_year 2012
_chemical_formula_moiety 'C14 H12 Ag N4, N O3'
_chemical_formula_sum 'C14 H12 Ag N5 O3'
_chemical_formula_weight 406.16
_chemical_name_systematic
; 
 ? 
;
_space_group_IT_number 15
_symmetry_cell_setting monoclinic
_symmetry_space_group_name_Hall '-C 2yc'
_symmetry_space_group_name_H-M 'C 1 2/c 1'
_atom_sites_solution_hydrogens geom
_atom_sites_solution_primary direct
_atom_sites_solution_secondary difmap
_audit_creation_method SHELXL-97
_audit_update_record
;
2011-08-15 # Formatted by publCIF
;
_cell_angle_alpha 90.00
_cell_angle_beta 101.949(6)
_cell_angle_gamma 90.00
_cell_formula_units_Z 4
_cell_length_a 8.251(2)
_cell_length_b 11.315(2)
_cell_length_c 16.222(4)
_cell_measurement_reflns_used 3131
_cell_measurement_temperature 173(2)
_cell_measurement_theta_max 56.865
_cell_measurement_theta_min 5.134
_cell_volume 1481.7(6)
_computing_cell_refinement 'SMART (Bruker, 2002)'
_computing_data_collection 'SMART (Bruker, 2002)'
_computing_data_reduction 'SAINT (Bruker, 2002)'
_computing_molecular_graphics 'DIAMOND (Brandenburg, 1999)'
_computing_publication_material SHELXTL
_computing_structure_refinement 'SHELXL-97 (Sheldrick, 1997)'
_computing_structure_solution 'SHELXS-97 (Sheldrick, 1990)'
_diffrn_ambient_temperature 173(2)
_diffrn_detector_area_resol_mean none
_diffrn_measured_fraction_theta_full 0.992
_diffrn_measured_fraction_theta_max 0.992
_diffrn_measurement_device_type 'Bruker SMART CCD'
_diffrn_measurement_method '\f and \w'
_diffrn_radiation_monochromator graphite
_diffrn_radiation_source 'fine-focus sealed tube'
_diffrn_radiation_type MoK\a
_diffrn_radiation_wavelength 0.71073
_diffrn_reflns_av_R_equivalents 0.0226
_diffrn_reflns_av_sigmaI/netI 0.0256
_diffrn_reflns_limit_h_max 10
_diffrn_reflns_limit_h_min -9
_diffrn_reflns_limit_k_max 13
_diffrn_reflns_limit_k_min -13
_diffrn_reflns_limit_l_max 20
_diffrn_reflns_limit_l_min -17
_diffrn_reflns_number 3922
_diffrn_reflns_theta_full 25.99
_diffrn_reflns_theta_max 25.99
_diffrn_reflns_theta_min 2.57
_diffrn_standards_interval_count 0
_diffrn_standards_interval_time none
_diffrn_standards_number none
_exptl_absorpt_coefficient_mu 1.383
_exptl_absorpt_correction_T_max 0.8741
_exptl_absorpt_correction_T_min 0.7694
_exptl_absorpt_correction_type multi-scan
_exptl_absorpt_process_details 'SADABS (Bruker, 2002)'
_exptl_crystal_colour colorless
_exptl_crystal_density_diffrn 1.821
_exptl_crystal_density_method 'not measured'
_exptl_crystal_description block
_exptl_crystal_F_000 808
_exptl_crystal_size_max 0.20
_exptl_crystal_size_mid 0.20
_exptl_crystal_size_min 0.10
_refine_diff_density_max 0.591
_refine_diff_density_min -0.245
_refine_diff_density_rms 0.070
_refine_ls_extinction_method none
_refine_ls_goodness_of_fit_ref 1.138
_refine_ls_hydrogen_treatment constr
_refine_ls_matrix_type full
_refine_ls_number_parameters 106
_refine_ls_number_reflns 1451
_refine_ls_number_restraints 0
_refine_ls_restrained_S_all 1.138
_refine_ls_R_factor_all 0.0285
_refine_ls_R_factor_gt 0.0275
_refine_ls_shift/su_max 0.000
_refine_ls_shift/su_mean 0.000
_refine_ls_structure_factor_coef Fsqd
_refine_ls_weighting_details 'calc w=1/[\s^2^(Fo^2^)+(0.0258P)^2^+1.9705P] where P=(Fo^2^+2Fc^2^)/3'
_refine_ls_weighting_scheme calc
_refine_ls_wR_factor_gt 0.0632
_refine_ls_wR_factor_ref 0.0640
_reflns_number_gt 1418
_reflns_number_total 1451
_reflns_threshold_expression >2sigma(I)
_cod_data_source_file cg201159z_si_002.cif
_cod_data_source_block p1
_cod_original_sg_symbol_H-M C2/c
_cod_database_code 4502915

loop_
_symmetry_equiv_pos_as_xyz
'x, y, z'
'-x, y, -z+1/2'
'x+1/2, y+1/2, z'
'-x+1/2, y+1/2, -z+1/2'
'-x, -y, -z'
'x, -y, z-1/2'
'-x+1/2, -y+1/2, -z'
'x+1/2, -y+1/2, z-1/2'

loop_
_atom_site_label
_atom_site_type_symbol
_atom_site_fract_x
_atom_site_fract_y
_atom_site_fract_z
_atom_site_U_iso_or_equiv
_atom_site_adp_type
_atom_site_occupancy
_atom_site_symmetry_multiplicity
_atom_site_calc_flag
_atom_site_refinement_flags
Ag1 Ag 0.5000 0.35848(2) 0.7500 0.03775(12) Uani 1 2 d S
N1 N 0.2886(2) 0.49040(18) 0.68866(12) 0.0291(4) Uani 1 1 d .
H1A H 0.1895 0.4642 0.6995 0.035 Uiso 1 1 calc R
H1C H 0.3102 0.5634 0.7135 0.035 Uiso 1 1 calc R
N2 N 0.0254(3) 0.2804(2) 0.35552(13) 0.0390(5) Uani 1 1 d .
C7 C 0.0934(3) 0.3474(2) 0.40236(16) 0.0327(6) Uani 1 1 d .
C6 C 0.1806(3) 0.4323(2) 0.46043(15) 0.0302(5) Uani 1 1 d .
C1 C 0.1891(3) 0.4189(2) 0.54638(15) 0.0278(5) Uani 1 1 d .
H1B H 0.1379 0.3533 0.5671 0.033 Uiso 1 1 calc R
C2 C 0.2731(3) 0.5022(2) 0.60126(15) 0.0274(5) Uani 1 1 d .
C3 C 0.3481(4) 0.5966(2) 0.56907(17) 0.0385(6) Uani 1 1 d .
H3A H 0.4072 0.6538 0.6065 0.046 Uiso 1 1 calc R
C5 C 0.2549(4) 0.5274(2) 0.42879(17) 0.0392(6) Uani 1 1 d .
H5A H 0.2479 0.5359 0.3699 0.047 Uiso 1 1 calc R
C4 C 0.3379(4) 0.6084(3) 0.48399(19) 0.0459(7) Uani 1 1 d .
H4A H 0.3894 0.6739 0.4633 0.055 Uiso 1 1 calc R
O1 O 0.0000 0.3986(2) 0.7500 0.0370(6) Uani 1 2 d S
O2 O 0.1143(2) 0.23468(16) 0.72716(13) 0.0445(5) Uani 1 1 d .
N3 N 0.0000 0.2877(3) 0.7500 0.0303(6) Uani 1 2 d S

loop_
_atom_site_aniso_label
_atom_site_aniso_U_11
_atom_site_aniso_U_22
_atom_site_aniso_U_33
_atom_site_aniso_U_23
_atom_site_aniso_U_13
_atom_site_aniso_U_12
Ag1 0.0515(2) 0.03290(17) 0.02475(17) 0.000 -0.00158(12) 0.000
N1 0.0334(11) 0.0306(10) 0.0226(10) -0.0012(8) 0.0045(8) -0.0019(8)
N2 0.0459(14) 0.0445(13) 0.0255(11) -0.0036(10) 0.0050(10) 0.0034(11)
C7 0.0335(14) 0.0385(13) 0.0261(13) 0.0034(10) 0.0058(11) 0.0098(11)
C6 0.0302(12) 0.0325(12) 0.0266(12) -0.0020(10) 0.0028(10) 0.0073(10)
C1 0.0261(12) 0.0288(11) 0.0285(12) 0.0017(9) 0.0057(9) 0.0032(9)
C2 0.0266(12) 0.0300(11) 0.0255(12) 0.0006(9) 0.0048(9) 0.0059(9)
C3 0.0459(16) 0.0342(13) 0.0350(14) -0.0007(11) 0.0077(12) -0.0055(12)
C5 0.0487(16) 0.0427(14) 0.0273(13) 0.0064(11) 0.0100(12) 0.0061(12)
C4 0.062(2) 0.0408(14) 0.0367(15) 0.0061(12) 0.0141(14) -0.0105(14)
O1 0.0420(15) 0.0274(12) 0.0424(15) 0.000 0.0105(12) 0.000
O2 0.0443(11) 0.0377(10) 0.0553(12) 0.0007(9) 0.0194(10) 0.0092(9)
N3 0.0334(16) 0.0324(15) 0.0227(14) 0.000 -0.0002(12) 0.000

loop_
_atom_type_symbol
_atom_type_description
_atom_type_scat_dispersion_real
_atom_type_scat_dispersion_imag
_atom_type_scat_source
C C 0.0033 0.0016 'International Tables Vol C Tables 4.2.6.8 and 6.1.1.4'
H H 0.0000 0.0000 'International Tables Vol C Tables 4.2.6.8 and 6.1.1.4'
Ag Ag -0.8971 1.1015 'International Tables Vol C Tables 4.2.6.8 and 6.1.1.4'
N N 0.0061 0.0033 'International Tables Vol C Tables 4.2.6.8 and 6.1.1.4'
O O 0.0106 0.0060 'International Tables Vol C Tables 4.2.6.8 and 6.1.1.4'

loop_
_geom_angle_atom_site_label_1
_geom_angle_atom_site_label_2
_geom_angle_atom_site_label_3
_geom_angle
_geom_angle_site_symmetry_1
_geom_angle_site_symmetry_3
_geom_angle_publ_flag
N2 Ag1 N2 93.86(11) 7_556 8_556 y
N2 Ag1 N1 133.86(8) 7_556 2_656 y
N2 Ag1 N1 99.97(8) 8_556 2_656 y
N2 Ag1 N1 99.97(7) 7_556 . y
N2 Ag1 N1 133.86(8) 8_556 . y
N1 Ag1 N1 101.31(10) 2_656 . y
C2 N1 Ag1 113.07(14) . . ?
C2 N1 H1A 109.0 . . ?
Ag1 N1 H1A 109.0 . . ?
C2 N1 H1C 109.0 . . ?
Ag1 N1 H1C 109.0 . . ?
H1A N1 H1C 107.8 . . ?
C7 N2 Ag1 155.5(2) . 7_556 ?
N2 C7 C6 179.1(3) . . ?
C5 C6 C1 121.4(2) . . ?
C5 C6 C7 118.5(2) . . ?
C1 C6 C7 120.1(2) . . ?
C2 C1 C6 119.2(2) . . ?
C2 C1 H1B 120.4 . . ?
C6 C1 H1B 120.4 . . ?
C1 C2 C3 119.1(2) . . ?
C1 C2 N1 121.0(2) . . ?
C3 C2 N1 119.9(2) . . ?
C4 C3 C2 120.9(3) . . ?
C4 C3 H3A 119.5 . . ?
C2 C3 H3A 119.5 . . ?
C4 C5 C6 118.6(2) . . ?
C4 C5 H5A 120.7 . . ?
C6 C5 H5A 120.7 . . ?
C5 C4 C3 120.9(3) . . ?
C5 C4 H4A 119.5 . . ?
C3 C4 H4A 119.5 . . ?
O2 N3 O2 122.0(3) 2_556 . ?
O2 N3 O1 119.00(15) 2_556 . ?
O2 N3 O1 119.00(15) . . ?

loop_
_geom_bond_atom_site_label_1
_geom_bond_atom_site_label_2
_geom_bond_distance
_geom_bond_site_symmetry_2
_geom_bond_publ_flag
Ag1 N2 2.301(2) 7_556 y
Ag1 N2 2.301(2) 8_556 y
Ag1 N1 2.354(2) 2_656 y
Ag1 N1 2.354(2) . y
N1 C2 1.403(3) . ?
N1 H1A 0.9200 . ?
N1 H1C 0.9200 . ?
N2 C7 1.136(3) . ?
N2 Ag1 2.301(2) 7_556 ?
C7 C6 1.431(4) . ?
C6 C5 1.389(4) . ?
C6 C1 1.390(3) . ?
C1 C2 1.380(3) . ?
C1 H1B 0.9500 . ?
C2 C3 1.389(3) . ?
C3 C4 1.372(4) . ?
C3 H3A 0.9500 . ?
C5 C4 1.362(4) . ?
C5 H5A 0.9500 . ?
C4 H4A 0.9500 . ?
O1 N3 1.255(4) . ?
O2 N3 1.237(2) . ?
N3 O2 1.237(2) 2_556 ?

loop_
_geom_hbond_atom_site_label_D
_geom_hbond_atom_site_label_H
_geom_hbond_atom_site_label_A
_geom_hbond_distance_DH
_geom_hbond_distance_HA
_geom_hbond_distance_DA
_geom_hbond_angle_DHA
_geom_hbond_site_symmetry_A
N1 H1A O1 0.92 2.05 2.953(2) 167.1 .
N1 H1C O2 0.92 2.20 3.113(3) 174.8 4_556
